data_4070346
loop_
_publ_author_name
'Litlab\/o, Rannveig'
'Saliu, Kuburat'
'Ferguson, Michael J.'
'McDonald, Robert'
'Takats, Josef'
'Anwander, Reiner'

_publ_section_title
;
 Monomeric Tetraalkylaluminates of Divalent Ytterbium Stabilized by a
 Bulky Tris(pyrazolyl)borate Ligand
;
_journal_issue 23
_journal_name_full Organometallics
_journal_page_first 6750
_journal_paper_doi 10.1021/om900744k
_journal_volume 28
_journal_year 2009
_chemical_formula_moiety 'C28 H52 Al B N6 Yb'
_chemical_formula_sum 'C28 H52 Al B N6 Yb'
_chemical_formula_weight 683.59
_chemical_name_systematic
; 

 ? 

;
_space_group_IT_number 2
_symmetry_cell_setting triclinic
_symmetry_space_group_name_Hall '-P 1'
_symmetry_space_group_name_H-M 'P -1'
_atom_sites_solution_hydrogens geom
_atom_sites_solution_primary direct
_atom_sites_solution_secondary difmap
_audit_creation_method SHELXL-97
_cell_angle_alpha 81.4737(4)
_cell_angle_beta 78.9276(4)
_cell_angle_gamma 64.2133(4)
_cell_formula_units_Z 2
_cell_length_a 11.8519(4)
_cell_length_b 12.6876(5)
_cell_length_c 12.7193(5)
_cell_measurement_reflns_used 9986
_cell_measurement_temperature 173(2)
_cell_measurement_theta_max 26.96
_cell_measurement_theta_min 2.32
_cell_volume 1685.57(11)
_computing_cell_refinement 'Bruker SAINT'
_computing_data_collection 'Bruker APEX2'
_computing_data_reduction 'Bruker SAINT'
_computing_molecular_graphics 'Bruker SHELXTL'
_computing_publication_material 'Bruker SHELXTL'
_computing_structure_refinement 'SHELXL-97 (Sheldrick, 2008)'
_computing_structure_solution 'DIRDIF-99 (Beurskens et al., 1999)'
_diffrn_ambient_temperature 173(2)
_diffrn_measured_fraction_theta_full 0.990
_diffrn_measured_fraction_theta_max 0.990
_diffrn_measurement_device_type 'Bruker APEX-II CCD'
_diffrn_measurement_method '\w scans'
_diffrn_radiation_monochromator graphite
_diffrn_radiation_source 'fine-focus sealed tube'
_diffrn_radiation_type MoK\a
_diffrn_radiation_wavelength 0.71073
_diffrn_reflns_av_R_equivalents 0.0232
_diffrn_reflns_av_sigmaI/netI 0.0340
_diffrn_reflns_limit_h_max 15
_diffrn_reflns_limit_h_min -15
_diffrn_reflns_limit_k_max 16
_diffrn_reflns_limit_k_min -16
_diffrn_reflns_limit_l_max 16
_diffrn_reflns_limit_l_min -16
_diffrn_reflns_number 14949
_diffrn_reflns_theta_full 27.53
_diffrn_reflns_theta_max 27.53
_diffrn_reflns_theta_min 1.64
_exptl_absorpt_coefficient_mu 2.825
_exptl_absorpt_correction_T_max 0.7464
_exptl_absorpt_correction_T_min 0.6006
_exptl_absorpt_correction_type integration
_exptl_absorpt_process_details 'SADABS (Sheldrick, 2008)'
_exptl_crystal_colour yellow
_exptl_crystal_density_diffrn 1.347
_exptl_crystal_density_method 'not measured'
_exptl_crystal_description prism
_exptl_crystal_F_000 700
_exptl_crystal_size_max 0.20
_exptl_crystal_size_mid 0.19
_exptl_crystal_size_min 0.11
_refine_diff_density_max 0.991
_refine_diff_density_min -0.436
_refine_diff_density_rms 0.079
_refine_ls_extinction_method none
_refine_ls_goodness_of_fit_ref 1.027
_refine_ls_hydrogen_treatment mixed
_refine_ls_matrix_type full
_refine_ls_number_parameters 387
_refine_ls_number_reflns 7692
_refine_ls_number_restraints 0
_refine_ls_restrained_S_all 1.027
_refine_ls_R_factor_all 0.0289
_refine_ls_R_factor_gt 0.0238
_refine_ls_shift/su_max 0.002
_refine_ls_shift/su_mean 0.000
_refine_ls_structure_factor_coef Fsqd
_refine_ls_weighting_details 'calc w=1/[\s^2^(Fo^2^)+(0.0292P)^2^+0.0000P] where P=(Fo^2^+2Fc^2^)/3'
_refine_ls_weighting_scheme calc
_refine_ls_wR_factor_gt 0.0536
_refine_ls_wR_factor_ref 0.0556
_reflns_number_gt 6887
_reflns_number_total 7692
_reflns_threshold_expression I>2\s(I)
_cod_data_source_file om900744k_si_001.cif
_cod_data_source_block 2a
_cod_depositor_comments
;
The following automatic conversions were performed:

'_symmetry_cell_setting' value 'Triclinic' changed to 'triclinic'
according to /home/saulius/struct/CIF-dictionaries/cif_core.dic
dictionary named 'cif_core.dic' version 2.4.2 from 2011-04-26.

Automatic conversion script
Id: cif_fix_values 1715 2011-07-08 13:25:40Z adriana 
;
_cod_database_code 4070346

loop_
_symmetry_equiv_pos_as_xyz
'x, y, z'
'-x, -y, -z'

loop_
_atom_site_label
_atom_site_type_symbol
_atom_site_fract_x
_atom_site_fract_y
_atom_site_fract_z
_atom_site_U_iso_or_equiv
_atom_site_adp_type
_atom_site_occupancy
_atom_site_symmetry_multiplicity
_atom_site_calc_flag
_atom_site_refinement_flags
Yb Yb 0.193003(10) 0.196856(9) 0.220599(8) 0.02584(4) Uani 1 1 d .
Al Al 0.06440(9) 0.20090(8) 0.01547(7) 0.03718(19) Uani 1 1 d .
N11 N 0.22552(19) 0.00982(18) 0.41679(16) 0.0258(4) Uani 1 1 d .
N12 N 0.28033(19) 0.00130(17) 0.31037(16) 0.0263(4) Uani 1 1 d .
N21 N 0.07293(19) 0.21649(18) 0.47467(16) 0.0267(4) Uani 1 1 d .
N22 N 0.04247(19) 0.28022(17) 0.37829(16) 0.0262(4) Uani 1 1 d .
N31 N 0.30909(19) 0.15649(18) 0.44514(17) 0.0286(5) Uani 1 1 d .
N32 N 0.3231(2) 0.21186(19) 0.34471(18) 0.0316(5) Uani 1 1 d .
C1 C 0.2002(3) 0.2617(3) 0.0082(3) 0.0404(7) Uani 1 1 d .
H1A H 0.287(3) 0.212(3) 0.020(2) 0.048(9) Uiso 1 1 d .
H1B H 0.185(3) 0.326(3) 0.037(3) 0.060(11) Uiso 1 1 d .
H1C H 0.214(3) 0.280(3) -0.072(3) 0.066(11) Uiso 1 1 d .
C2 C 0.0208(3) 0.1363(3) 0.1668(2) 0.0346(6) Uani 1 1 d .
H2A H -0.020(3) 0.185(3) 0.226(3) 0.048(9) Uiso 1 1 d .
H2B H 0.081(3) 0.068(3) 0.202(2) 0.046(9) Uiso 1 1 d .
H2C H -0.033(4) 0.112(3) 0.156(3) 0.070(12) Uiso 1 1 d .
C3 C -0.0915(3) 0.3334(3) -0.0252(3) 0.0529(8) Uani 1 1 d .
H3A H -0.0753 0.3619 -0.1000 0.063 Uiso 1 1 calc R
H3B H -0.1173 0.3971 0.0218 0.063 Uiso 1 1 calc R
H3C H -0.1593 0.3070 -0.0175 0.063 Uiso 1 1 calc R
C4 C 0.1380(4) 0.0726(3) -0.0830(3) 0.0608(10) Uani 1 1 d .
H4A H 0.1932 0.0001 -0.0461 0.073 Uiso 1 1 calc R
H4B H 0.1874 0.0936 -0.1467 0.073 Uiso 1 1 calc R
H4C H 0.0697 0.0606 -0.1048 0.073 Uiso 1 1 calc R
C13 C 0.3064(2) -0.1075(2) 0.28682(19) 0.0253(5) Uani 1 1 d .
C14 C 0.2663(2) -0.1673(2) 0.3764(2) 0.0319(6) Uani 1 1 d .
H14 H 0.2731 -0.2452 0.3810 0.038 Uiso 1 1 calc R
C15 C 0.2150(2) -0.0909(2) 0.4565(2) 0.0292(5) Uani 1 1 d .
C16 C 0.1558(3) -0.1081(3) 0.5680(2) 0.0410(7) Uani 1 1 d .
H16A H 0.2032 -0.1001 0.6192 0.049 Uiso 1 1 calc R
H16B H 0.1569 -0.1867 0.5793 0.049 Uiso 1 1 calc R
H16C H 0.0680 -0.0489 0.5790 0.049 Uiso 1 1 calc R
C17 C 0.3734(2) -0.1538(2) 0.1783(2) 0.0308(6) Uani 1 1 d .
C18 C 0.4002(4) -0.0597(3) 0.1026(3) 0.0448(8) Uani 1 1 d .
H18A H 0.321(3) 0.004(3) 0.083(3) 0.054(10) Uiso 1 1 d .
H18B H 0.449(3) -0.095(3) 0.039(3) 0.045(8) Uiso 1 1 d .
H18C H 0.445(3) -0.025(3) 0.136(2) 0.047(9) Uiso 1 1 d .
C19 C 0.4988(3) -0.2594(3) 0.1946(2) 0.0436(7) Uani 1 1 d .
H19A H 0.4817 -0.3200 0.2432 0.052 Uiso 1 1 calc R
H19B H 0.5519 -0.2345 0.2259 0.052 Uiso 1 1 calc R
H19C H 0.5429 -0.2912 0.1252 0.052 Uiso 1 1 calc R
C20 C 0.2914(3) -0.1940(3) 0.1293(2) 0.0413(7) Uani 1 1 d .
H20A H 0.2767 -0.2562 0.1771 0.050 Uiso 1 1 calc R
H20B H 0.3350 -0.2240 0.0592 0.050 Uiso 1 1 calc R
H20C H 0.2101 -0.1274 0.1204 0.050 Uiso 1 1 calc R
C23 C -0.0662(2) 0.3745(2) 0.4017(2) 0.0306(6) Uani 1 1 d .
C24 C -0.1064(3) 0.3712(2) 0.5117(2) 0.0368(6) Uani 1 1 d .
H24 H -0.1811 0.4268 0.5491 0.044 Uiso 1 1 calc R
C25 C -0.0169(2) 0.2718(2) 0.5559(2) 0.0329(6) Uani 1 1 d .
C26 C -0.0119(3) 0.2256(3) 0.6714(2) 0.0447(7) Uani 1 1 d .
H26A H 0.0676 0.2161 0.6922 0.054 Uiso 1 1 calc R
H26B H -0.0166 0.1494 0.6806 0.054 Uiso 1 1 calc R
H26C H -0.0835 0.2809 0.7168 0.054 Uiso 1 1 calc R
C27 C -0.1276(3) 0.4667(2) 0.3157(2) 0.0376(6) Uani 1 1 d .
C28 C -0.0353(3) 0.4559(3) 0.2129(3) 0.0494(8) Uani 1 1 d .
H28A H -0.015(3) 0.383(3) 0.180(2) 0.049(9) Uiso 1 1 d .
H28B H -0.069(3) 0.524(3) 0.162(3) 0.074(12) Uiso 1 1 d .
H28C H 0.041(3) 0.453(3) 0.231(2) 0.043(9) Uiso 1 1 d .
C29 C -0.2421(3) 0.4526(3) 0.2922(3) 0.0560(9) Uani 1 1 d .
H29A H -0.2805 0.5112 0.2351 0.067 Uiso 1 1 calc R
H29B H -0.3044 0.4639 0.3574 0.067 Uiso 1 1 calc R
H29C H -0.2147 0.3737 0.2692 0.067 Uiso 1 1 calc R
C30 C -0.1712(4) 0.5878(3) 0.3570(3) 0.0654(10) Uani 1 1 d .
H30A H -0.2092 0.6489 0.3014 0.079 Uiso 1 1 calc R
H30B H -0.0983 0.5956 0.3745 0.079 Uiso 1 1 calc R
H30C H -0.2340 0.5964 0.4216 0.079 Uiso 1 1 calc R
C33 C 0.4149(2) 0.2465(2) 0.3434(2) 0.0334(6) Uani 1 1 d .
C34 C 0.4602(3) 0.2139(2) 0.4420(2) 0.0389(7) Uani 1 1 d .
H34 H 0.5250 0.2284 0.4622 0.047 Uiso 1 1 calc R
C35 C 0.3925(2) 0.1566(2) 0.5044(2) 0.0327(6) Uani 1 1 d .
C36 C 0.4040(3) 0.1014(3) 0.6160(2) 0.0398(7) Uani 1 1 d .
H36A H 0.3262 0.1440 0.6638 0.048 Uiso 1 1 calc R
H36B H 0.4760 0.1046 0.6403 0.048 Uiso 1 1 calc R
H36C H 0.4174 0.0194 0.6174 0.048 Uiso 1 1 calc R
C37 C 0.4569(3) 0.3122(3) 0.2461(3) 0.0424(7) Uani 1 1 d .
C38 C 0.3939(4) 0.3185(4) 0.1502(3) 0.0726(12) Uani 1 1 d .
H38A H 0.4235 0.3610 0.0886 0.087 Uiso 1 1 calc R
H38B H 0.3018 0.3597 0.1683 0.087 Uiso 1 1 calc R
H38C H 0.4160 0.2388 0.1319 0.087 Uiso 1 1 calc R
C39 C 0.4278(5) 0.4347(4) 0.2724(4) 0.0947(16) Uani 1 1 d .
H39A H 0.4554 0.4763 0.2090 0.114 Uiso 1 1 calc R
H39B H 0.4726 0.4298 0.3314 0.114 Uiso 1 1 calc R
H39C H 0.3364 0.4773 0.2940 0.114 Uiso 1 1 calc R
C40 C 0.6007(3) 0.2481(4) 0.2124(3) 0.0763(12) Uani 1 1 d .
H40A H 0.6271 0.2907 0.1491 0.092 Uiso 1 1 calc R
H40B H 0.6218 0.1683 0.1952 0.092 Uiso 1 1 calc R
H40C H 0.6448 0.2445 0.2715 0.092 Uiso 1 1 calc R
B B 0.2037(3) 0.1132(3) 0.4823(2) 0.0273(6) Uani 1 1 d .
H1 H 0.2073 0.0834 0.5595 0.033 Uiso 1 1 calc R

loop_
_atom_site_aniso_label
_atom_site_aniso_U_11
_atom_site_aniso_U_22
_atom_site_aniso_U_33
_atom_site_aniso_U_23
_atom_site_aniso_U_13
_atom_site_aniso_U_12
Yb 0.02535(6) 0.02512(6) 0.02604(6) 0.00083(4) -0.00576(4) -0.00964(5)
Al 0.0422(5) 0.0419(5) 0.0282(4) 0.0012(4) -0.0099(4) -0.0175(4)
N11 0.0250(11) 0.0268(11) 0.0244(10) -0.0001(8) -0.0077(8) -0.0085(9)
N12 0.0252(11) 0.0267(11) 0.0252(10) -0.0007(8) -0.0050(8) -0.0091(9)
N21 0.0260(11) 0.0282(11) 0.0264(11) -0.0020(8) -0.0060(9) -0.0110(9)
N22 0.0257(11) 0.0236(11) 0.0280(11) -0.0008(8) -0.0077(9) -0.0080(9)
N31 0.0267(11) 0.0296(11) 0.0304(11) -0.0051(9) -0.0089(9) -0.0098(9)
N32 0.0275(11) 0.0334(12) 0.0357(12) -0.0023(9) -0.0070(9) -0.0137(10)
C1 0.0398(18) 0.0424(18) 0.0346(16) 0.0070(13) -0.0036(13) -0.0168(15)
C2 0.0370(16) 0.0400(17) 0.0328(15) -0.0006(12) -0.0095(13) -0.0204(14)
C3 0.053(2) 0.060(2) 0.0475(19) 0.0063(16) -0.0193(16) -0.0237(18)
C4 0.083(3) 0.060(2) 0.0343(17) -0.0063(15) -0.0142(17) -0.022(2)
C13 0.0205(12) 0.0250(12) 0.0287(13) -0.0001(10) -0.0071(10) -0.0071(10)
C14 0.0343(15) 0.0267(13) 0.0365(14) -0.0001(11) -0.0088(12) -0.0137(12)
C15 0.0292(13) 0.0295(13) 0.0293(13) 0.0027(10) -0.0082(11) -0.0125(11)
C16 0.0546(19) 0.0451(17) 0.0318(15) 0.0001(12) -0.0030(13) -0.0308(15)
C17 0.0300(14) 0.0285(13) 0.0312(14) -0.0045(10) -0.0019(11) -0.0102(11)
C18 0.056(2) 0.0393(18) 0.0357(17) -0.0060(14) 0.0075(15) -0.0213(17)
C19 0.0346(16) 0.0381(16) 0.0488(18) -0.0102(13) -0.0002(13) -0.0069(13)
C20 0.0461(18) 0.0456(17) 0.0356(15) -0.0112(13) -0.0040(13) -0.0205(14)
C23 0.0280(13) 0.0247(13) 0.0397(15) -0.0062(11) -0.0071(11) -0.0094(11)
C24 0.0290(14) 0.0363(15) 0.0422(16) -0.0150(12) 0.0008(12) -0.0095(12)
C25 0.0307(14) 0.0395(15) 0.0313(14) -0.0091(11) -0.0016(11) -0.0165(12)
C26 0.0418(17) 0.060(2) 0.0304(15) -0.0102(14) 0.0023(13) -0.0207(15)
C27 0.0323(15) 0.0240(13) 0.0511(17) -0.0042(12) -0.0117(13) -0.0042(12)
C28 0.047(2) 0.0409(19) 0.053(2) 0.0142(16) -0.0170(16) -0.0128(16)
C29 0.0371(18) 0.053(2) 0.076(2) 0.0004(17) -0.0233(17) -0.0122(16)
C30 0.077(3) 0.0252(16) 0.085(3) -0.0059(16) -0.026(2) -0.0062(17)
C33 0.0250(13) 0.0302(14) 0.0460(16) -0.0104(12) -0.0045(12) -0.0104(11)
C34 0.0278(14) 0.0416(16) 0.0515(18) -0.0169(13) -0.0104(13) -0.0123(13)
C35 0.0218(13) 0.0313(14) 0.0417(15) -0.0158(12) -0.0104(11) -0.0016(11)
C36 0.0355(15) 0.0434(16) 0.0383(16) -0.0143(13) -0.0156(13) -0.0067(13)
C37 0.0352(16) 0.0458(17) 0.0535(19) -0.0093(14) -0.0006(14) -0.0242(14)
C38 0.080(3) 0.105(3) 0.057(2) 0.010(2) -0.009(2) -0.066(3)
C39 0.148(5) 0.071(3) 0.084(3) -0.021(2) 0.028(3) -0.077(3)
C40 0.050(2) 0.094(3) 0.077(3) -0.005(2) 0.009(2) -0.031(2)
B 0.0266(15) 0.0289(15) 0.0260(14) -0.0005(11) -0.0083(11) -0.0100(12)

loop_
_atom_type_symbol
_atom_type_description
_atom_type_scat_dispersion_real
_atom_type_scat_dispersion_imag
_atom_type_scat_source
C C 0.0033 0.0016 'International Tables Vol C Tables 4.2.6.8 and 6.1.1.4'
H H 0.0000 0.0000 'International Tables Vol C Tables 4.2.6.8 and 6.1.1.4'
B B 0.0013 0.0007 'International Tables Vol C Tables 4.2.6.8 and 6.1.1.4'
N N 0.0061 0.0033 'International Tables Vol C Tables 4.2.6.8 and 6.1.1.4'
Al Al 0.0645 0.0514 'International Tables Vol C Tables 4.2.6.8 and 6.1.1.4'
Yb Yb -0.3850 5.5486 'International Tables Vol C Tables 4.2.6.8 and 6.1.1.4'

loop_
_geom_angle_atom_site_label_1
_geom_angle_atom_site_label_2
_geom_angle_atom_site_label_3
_geom_angle
N12 Yb N22 93.19(7)
N12 Yb N32 76.12(7)
N22 Yb N32 75.32(7)
N12 Yb H28A 146.2(7)
N22 Yb H28A 64.8(7)
N32 Yb H28A 118.5(7)
N12 Yb C2 86.44(8)
N22 Yb C2 88.04(8)
N32 Yb C2 154.94(8)
H28A Yb C2 68.4(7)
N12 Yb C1 129.14(9)
N22 Yb C1 133.37(9)
N32 Yb C1 127.35(9)
H28A Yb C1 68.6(7)
C2 Yb C1 77.67(9)
N12 Yb H18A 63.8(7)
N22 Yb H18A 148.8(6)
N32 Yb H18A 115.4(7)
H28A Yb H18A 123.1(10)
C2 Yb H18A 70.7(7)
C1 Yb H18A 65.4(7)
N12 Yb H1A 114.8(7)
N22 Yb H1A 151.8(7)
N32 Yb H1A 112.8(7)
H28A Yb H1A 88.6(10)
C2 Yb H1A 90.7(7)
C1 Yb H1A 21.0(7)
H18A Yb H1A 54.2(9)
N12 Yb H1B 146.4(8)
N22 Yb H1B 119.9(8)
N32 Yb H1B 115.7(8)
H28A Yb H1B 58.5(10)
C2 Yb H1B 88.8(8)
C1 Yb H1B 18.8(8)
H18A Yb H1B 83.2(10)
H1A Yb H1B 31.9(10)
N12 Yb H2A 90.9(7)
N22 Yb H2A 67.5(7)
N32 Yb H2A 139.8(7)
H28A Yb H2A 57.7(10)
C2 Yb H2A 20.8(7)
C1 Yb H2A 90.4(7)
H18A Yb H2A 90.9(10)
H1A Yb H2A 107.2(10)
H1B Yb H2A 96.2(10)
N12 Yb H2B 65.7(7)
N22 Yb H2B 91.2(7)
N32 Yb H2B 138.7(7)
H28A Yb H2B 88.3(10)
C2 Yb H2B 20.9(7)
C1 Yb H2B 90.3(7)
H18A Yb H2B 60.9(9)
H1A Yb H2B 97.5(10)
H1B Yb H2B 105.0(10)
H2A Yb H2B 33.3(9)
C3 Al C4 113.83(15)
C3 Al C2 107.69(14)
C4 Al C2 109.30(15)
C3 Al C1 108.41(14)
C4 Al C1 105.83(16)
C2 Al C1 111.84(13)
C15 N11 N12 109.99(19)
C15 N11 B 126.5(2)
N12 N11 B 122.6(2)
C13 N12 N11 106.08(19)
C13 N12 Yb 135.54(16)
N11 N12 Yb 107.35(13)
C25 N21 N22 109.5(2)
C25 N21 B 128.1(2)
N22 N21 B 121.4(2)
C23 N22 N21 106.5(2)
C23 N22 Yb 138.43(17)
N21 N22 Yb 115.02(14)
C35 N31 N32 109.9(2)
C35 N31 B 127.4(2)
N32 N31 B 122.5(2)
C33 N32 N31 106.4(2)
C33 N32 Yb 140.08(19)
N31 N32 Yb 113.00(14)
Al C1 Yb 85.12(10)
Al C1 H1A 124.0(19)
Yb C1 H1A 73.3(18)
Al C1 H1B 122(2)
Yb C1 H1B 76(2)
H1A C1 H1B 102(3)
Al C1 H1C 98(2)
Yb C1 H1C 173(2)
H1A C1 H1C 100(3)
H1B C1 H1C 106(3)
Al C2 Yb 85.37(10)
Al C2 H2A 122.6(18)
Yb C2 H2A 72.9(18)
Al C2 H2B 122.5(19)
Yb C2 H2B 72.1(18)
H2A C2 H2B 101(3)
Al C2 H2C 100(3)
Yb C2 H2C 174(3)
H2A C2 H2C 105(3)
H2B C2 H2C 103(3)
N12 C13 C14 109.9(2)
N12 C13 C17 122.5(2)
C14 C13 C17 127.6(2)
C15 C14 C13 106.2(2)
N11 C15 C14 107.8(2)
N11 C15 C16 123.2(2)
C14 C15 C16 129.1(2)
C13 C17 C18 110.8(2)
C13 C17 C20 109.7(2)
C18 C17 C20 109.7(3)
C13 C17 C19 108.4(2)
C18 C17 C19 109.3(2)
C20 C17 C19 108.9(2)
C17 C18 H18A 110.8(19)
C17 C18 H18B 107.6(18)
H18A C18 H18B 107(3)
C17 C18 H18C 111.6(18)
H18A C18 H18C 108(3)
H18B C18 H18C 111(3)
N22 C23 C24 109.7(2)
N22 C23 C27 121.7(2)
C24 C23 C27 128.5(2)
C25 C24 C23 106.6(2)
N21 C25 C24 107.6(2)
N21 C25 C26 123.0(2)
C24 C25 C26 129.4(2)
C23 C27 C28 111.0(2)
C23 C27 C29 109.6(2)
C28 C27 C29 109.0(3)
C23 C27 C30 108.3(2)
C28 C27 C30 109.3(3)
C29 C27 C30 109.6(3)
C27 C28 H28A 110.8(19)
C27 C28 H28B 111(2)
H28A C28 H28B 110(3)
C27 C28 H28C 107.8(19)
H28A C28 H28C 109(3)
H28B C28 H28C 108(3)
N32 C33 C34 109.8(3)
N32 C33 C37 122.1(3)
C34 C33 C37 128.0(3)
C35 C34 C33 106.4(2)
N31 C35 C34 107.4(2)
N31 C35 C36 123.6(3)
C34 C35 C36 129.1(2)
C39 C37 C33 110.2(3)
C39 C37 C38 110.0(3)
C33 C37 C38 111.6(2)
C39 C37 C40 108.1(3)
C33 C37 C40 109.9(3)
C38 C37 C40 107.0(3)
N31 B N21 109.9(2)
N31 B N11 110.8(2)
N21 B N11 112.2(2)

loop_
_geom_bond_atom_site_label_1
_geom_bond_atom_site_label_2
_geom_bond_distance
Yb N12 2.431(2)
Yb N22 2.437(2)
Yb N32 2.487(2)
Yb C2 2.698(3)
Yb C1 2.702(3)
Yb H1A 2.59(3)
Yb H1B 2.64(3)
Yb H2A 2.59(3)
Yb H2B 2.57(3)
Yb H18A 2.89(3)
Yb H28A 2.64(3)
Al C3 1.979(3)
Al C4 1.982(3)
Al C2 2.040(3)
Al C1 2.048(3)
N11 C15 1.351(3)
N11 N12 1.382(3)
N11 B 1.558(3)
N12 C13 1.345(3)
N21 C25 1.356(3)
N21 N22 1.382(3)
N21 B 1.543(3)
N22 C23 1.340(3)
N31 C35 1.353(3)
N31 N32 1.381(3)
N31 B 1.543(3)
N32 C33 1.336(3)
C1 H1A 0.97(3)
C1 H1B 0.87(4)
C1 H1C 1.01(4)
C2 H2A 0.96(3)
C2 H2B 0.96(3)
C2 H2C 0.85(4)
C13 C14 1.396(3)
C13 C17 1.514(3)
C14 C15 1.376(4)
C15 C16 1.487(4)
C17 C18 1.525(4)
C17 C20 1.533(4)
C17 C19 1.533(4)
C18 H18A 0.99(3)
C18 H18B 0.95(3)
C18 H18C 0.99(3)
C23 C24 1.390(4)
C23 C27 1.510(4)
C24 C25 1.373(4)
C25 C26 1.501(4)
C27 C28 1.516(5)
C27 C29 1.531(4)
C27 C30 1.533(4)
C28 H28A 0.98(3)
C28 H28B 0.98(4)
C28 H28C 0.96(3)
C33 C34 1.394(4)
C33 C37 1.514(4)
C34 C35 1.377(4)
C35 C36 1.490(4)
C37 C39 1.513(5)
C37 C38 1.523(5)
C37 C40 1.539(4)

loop_
_geom_torsion_atom_site_label_1
_geom_torsion_atom_site_label_2
_geom_torsion_atom_site_label_3
_geom_torsion_atom_site_label_4
_geom_torsion
C15 N11 N12 C13 -1.7(3)
B N11 N12 C13 168.4(2)
C15 N11 N12 Yb 148.55(16)
B N11 N12 Yb -41.4(2)
N22 Yb N12 C13 131.0(2)
N32 Yb N12 C13 -155.0(2)
C2 Yb N12 C13 43.2(2)
C1 Yb N12 C13 -27.8(3)
N22 Yb N12 N11 -6.08(14)
N32 Yb N12 N11 67.94(14)
C2 Yb N12 N11 -93.92(15)
C1 Yb N12 N11 -164.86(14)
C25 N21 N22 C23 0.1(3)
B N21 N22 C23 -169.3(2)
C25 N21 N22 Yb 179.58(15)
B N21 N22 Yb 10.2(3)
N12 Yb N22 C23 -159.9(2)
N32 Yb N22 C23 125.4(3)
C2 Yb N22 C23 -73.6(3)
C1 Yb N22 C23 -2.6(3)
N12 Yb N22 N21 20.86(16)
N32 Yb N22 N21 -53.89(15)
C2 Yb N22 N21 107.18(16)
C1 Yb N22 N21 178.14(15)
C35 N31 N32 C33 -0.5(3)
B N31 N32 C33 174.5(2)
C35 N31 N32 Yb 173.18(15)
B N31 N32 Yb -11.9(3)
N12 Yb N32 C33 127.9(3)
N22 Yb N32 C33 -135.0(3)
C2 Yb N32 C33 175.0(3)
C1 Yb N32 C33 -1.1(3)
N12 Yb N32 N31 -42.65(15)
N22 Yb N32 N31 54.48(15)
C2 Yb N32 N31 4.5(3)
C1 Yb N32 N31 -171.65(16)
C3 Al C1 Yb 118.12(12)
C4 Al C1 Yb -119.40(13)
C2 Al C1 Yb -0.47(15)
N12 Yb C1 Al 75.27(14)
N22 Yb C1 Al -74.91(15)
N32 Yb C1 Al 178.68(8)
C2 Yb C1 Al 0.34(11)
C3 Al C2 Yb -118.54(12)
C4 Al C2 Yb 117.32(14)
C1 Al C2 Yb 0.47(15)
N12 Yb C2 Al -131.71(10)
N22 Yb C2 Al 134.96(10)
N32 Yb C2 Al -177.23(13)
C1 Yb C2 Al -0.34(11)
N11 N12 C13 C14 1.3(3)
Yb N12 C13 C14 -136.2(2)
N11 N12 C13 C17 -177.0(2)
Yb N12 C13 C17 45.6(3)
N12 C13 C14 C15 -0.4(3)
C17 C13 C14 C15 177.8(2)
N12 N11 C15 C14 1.5(3)
B N11 C15 C14 -168.1(2)
N12 N11 C15 C16 -177.8(2)
B N11 C15 C16 12.6(4)
C13 C14 C15 N11 -0.7(3)
C13 C14 C15 C16 178.6(3)
N12 C13 C17 C18 -2.2(4)
C14 C13 C17 C18 179.9(3)
N12 C13 C17 C20 -123.5(3)
C14 C13 C17 C20 58.6(3)
N12 C13 C17 C19 117.8(3)
C14 C13 C17 C19 -60.1(3)
N21 N22 C23 C24 -0.7(3)
Yb N22 C23 C24 -179.97(18)
N21 N22 C23 C27 178.6(2)
Yb N22 C23 C27 -0.7(4)
N22 C23 C24 C25 1.0(3)
C27 C23 C24 C25 -178.2(3)
N22 N21 C25 C24 0.5(3)
B N21 C25 C24 169.0(2)
N22 N21 C25 C26 -179.8(2)
B N21 C25 C26 -11.4(4)
C23 C24 C25 N21 -0.9(3)
C23 C24 C25 C26 179.5(3)
N22 C23 C27 C28 -15.9(4)
C24 C23 C27 C28 163.2(3)
N22 C23 C27 C29 104.5(3)
C24 C23 C27 C29 -76.3(4)
N22 C23 C27 C30 -136.0(3)
C24 C23 C27 C30 43.2(4)
N31 N32 C33 C34 0.0(3)
Yb N32 C33 C34 -170.9(2)
N31 N32 C33 C37 -179.4(2)
Yb N32 C33 C37 9.7(4)
N32 C33 C34 C35 0.4(3)
C37 C33 C34 C35 179.8(3)
N32 N31 C35 C34 0.7(3)
B N31 C35 C34 -173.9(2)
N32 N31 C35 C36 -178.7(2)
B N31 C35 C36 6.7(4)
C33 C34 C35 N31 -0.7(3)
C33 C34 C35 C36 178.7(3)
N32 C33 C37 C39 115.4(3)
C34 C33 C37 C39 -63.9(4)
N32 C33 C37 C38 -7.0(4)
C34 C33 C37 C38 173.6(3)
N32 C33 C37 C40 -125.6(3)
C34 C33 C37 C40 55.1(4)
C35 N31 B N21 116.9(3)
N32 N31 B N21 -57.1(3)
C35 N31 B N11 -118.6(3)
N32 N31 B N11 67.4(3)
C25 N21 B N31 -108.4(3)
N22 N21 B N31 58.8(3)
C25 N21 B N11 127.9(3)
N22 N21 B N11 -64.9(3)
C15 N11 B N31 135.5(2)
N12 N11 B N31 -32.9(3)
C15 N11 B N21 -101.3(3)
N12 N11 B N21 90.3(3)
